data_1563963
loop_
_publ_author_name
'El-Massaoudi, Mohamed'
'Radi, Smaail'
'Mabkhot, Yahia N.'
'Al-Showiman, Salim S.'
'Ghabbour, Hazem A.'
'Ferbinteanu, Marilena'
'Adarsh, N.N.'
'Garcia, Yann'

_publ_section_title
;
 Cu(II) and Mn(II) coordination complexes constructed by C linked
 bispyrazoles: Effect of anions and hydrogen bonding on the self assembly
 process
;
_journal_name_full 'Inorganica Chimica Acta'
_journal_page_first 411
_journal_page_last 419
_journal_paper_doi 10.1016/j.ica.2018.06.041
_journal_volume 482
_journal_year 2018
_chemical_formula_sum 'C24 H34 Mn N10 O S2'
_chemical_formula_weight 597.67
_space_group_crystal_system monoclinic
_space_group_IT_number 14
_space_group_name_Hall '-P 2ybc'
_space_group_name_H-M_alt 'P 1 21/c 1'
_atom_sites_solution_hydrogens mixed
_audit_creation_method SHELXL-2016/6
_cell_angle_alpha 90
_cell_angle_beta 110.86(3)
_cell_angle_gamma 90
_cell_formula_units_Z 4
_cell_length_a 14.967(9)
_cell_length_b 14.591(8)
_cell_length_c 15.165(10)
_cell_measurement_reflns_used 6237
_cell_measurement_temperature 293(2)
_cell_measurement_theta_max 27.554
_cell_measurement_theta_min 2.762
_cell_volume 3095(3)
_computing_cell_refinement 'Bruker SAINT'
_computing_data_collection 'Bruker APEX2'
_computing_data_reduction 'Bruker SAINT'
_computing_molecular_graphics 'MERCURY 3.1'
_computing_publication_material 'ORTEP 3v.2'
_computing_structure_refinement 'SHELXL-2016/6 (Sheldrick, 2016)'
_computing_structure_solution 'SHELXS-97 (Sheldrick, 1990)'
_diffrn_ambient_temperature 293(2)
_diffrn_detector_area_resol_mean 10.000
_diffrn_measured_fraction_theta_full 0.893
_diffrn_measured_fraction_theta_max 0.893
_diffrn_measurement_device_type 'Rigaku R-AXIS RAPID II'
_diffrn_measurement_method \w
_diffrn_radiation_type MoK\a
_diffrn_radiation_wavelength 0.71075
_diffrn_reflns_av_R_equivalents 0.0379
_diffrn_reflns_av_unetI/netI 0.0551
_diffrn_reflns_Laue_measured_fraction_full 0.893
_diffrn_reflns_Laue_measured_fraction_max 0.893
_diffrn_reflns_limit_h_max 18
_diffrn_reflns_limit_h_min -19
_diffrn_reflns_limit_k_max 18
_diffrn_reflns_limit_k_min -18
_diffrn_reflns_limit_l_max 19
_diffrn_reflns_limit_l_min -19
_diffrn_reflns_number 11783
_diffrn_reflns_point_group_measured_fraction_full 0.893
_diffrn_reflns_point_group_measured_fraction_max 0.893
_diffrn_reflns_theta_full 25.242
_diffrn_reflns_theta_max 27.554
_diffrn_reflns_theta_min 2.762
_diffrn_source 'fine-focus sealed tube'
_exptl_absorpt_coefficient_mu 0.596
_exptl_crystal_colour beige
_exptl_crystal_density_diffrn 1.283
_exptl_crystal_description block
_exptl_crystal_F_000 1252
_exptl_crystal_size_max 0.400
_exptl_crystal_size_mid 0.300
_exptl_crystal_size_min 0.300
_refine_diff_density_max 0.361
_refine_diff_density_min -0.476
_refine_diff_density_rms 0.052
_refine_ls_extinction_coef .
_refine_ls_extinction_method none
_refine_ls_goodness_of_fit_ref 1.086
_refine_ls_hydrogen_treatment mixed
_refine_ls_matrix_type full
_refine_ls_number_parameters 351
_refine_ls_number_reflns 6387
_refine_ls_number_restraints 0
_refine_ls_restrained_S_all 1.086
_refine_ls_R_factor_all 0.0820
_refine_ls_R_factor_gt 0.0643
_refine_ls_shift/su_max 0.027
_refine_ls_shift/su_mean 0.005
_refine_ls_structure_factor_coef Fsqd
_refine_ls_weighting_details 'w=1/[\s^2^(Fo^2^)+(0.0605P)^2^+1.7644P] where P=(Fo^2^+2Fc^2^)/3'
_refine_ls_weighting_scheme calc
_refine_ls_wR_factor_gt 0.1550
_refine_ls_wR_factor_ref 0.1699
_reflns_Friedel_coverage 0.000
_reflns_Friedel_fraction_full .
_reflns_Friedel_fraction_max .
_reflns_number_gt 5019
_reflns_number_total 6387
_reflns_threshold_expression 'I > 2\s(I)'
_cod_data_source_file 3_FINAL.cif
_cod_data_source_block 3
_cod_original_sg_symbol_H-M 'P 21/c'
_cod_database_code 1563963
_shelx_shelxl_version_number 2016/6
_shelx_space_group_comment
;
The symmetry employed for this shelxl refinement is uniquely defined
by the following loop, which should always be used as a source of
symmetry information in preference to the above space-group names.
They are only intended as comments.
;
_shelx_estimated_absorpt_t_min 0.797
_shelx_estimated_absorpt_t_max 0.841

loop_
_space_group_symop_operation_xyz
'x, y, z'
'-x, y+1/2, -z+1/2'
'-x, -y, -z'
'x, -y-1/2, z-1/2'

loop_
_atom_site_label
_atom_site_type_symbol
_atom_site_fract_x
_atom_site_fract_y
_atom_site_fract_z
_atom_site_U_iso_or_equiv
_atom_site_adp_type
_atom_site_occupancy
_atom_site_site_symmetry_order
_atom_site_calc_flag
_atom_site_refinement_flags_posn
_atom_site_refinement_flags_adp
_atom_site_refinement_flags_occupancy
_atom_site_disorder_assembly
_atom_site_disorder_group
Mn1 Mn 0.75191(3) 1.00237(3) 1.00870(3) 0.04749(15) Uani 1 1 d . . . . .
S1 S 0.97823(7) 1.24708(7) 1.01178(7) 0.0682(3) Uani 1 1 d . . . . .
S2 S 0.44474(8) 1.04442(9) 0.75406(7) 0.0838(3) Uani 1 1 d . . . . .
O1 O 0.7530(2) 0.9885(2) 0.5809(2) 0.0895(9) Uani 1 1 d . . . . .
N1 N 0.6987(2) 1.12000(18) 1.1781(2) 0.0572(6) Uani 1 1 d . . . . .
N2 N 0.74915(19) 1.05803(18) 1.14828(18) 0.0533(6) Uani 1 1 d . . . . .
N3 N 0.88254(18) 0.94316(17) 1.12844(17) 0.0490(6) Uani 1 1 d . . . . .
N4 N 0.95420(18) 0.88170(18) 1.1409(2) 0.0511(6) Uani 1 1 d . . . . .
N5 N 0.81110(18) 0.88300(17) 0.84474(17) 0.0499(6) Uani 1 1 d . . . . .
N6 N 0.77122(18) 0.89153(17) 0.91173(18) 0.0500(6) Uani 1 1 d . . . . .
N7 N 0.67011(18) 0.87435(18) 1.02678(18) 0.0518(6) Uani 1 1 d . . . . .
N8 N 0.61823(19) 0.8455(2) 1.0787(2) 0.0558(7) Uani 1 1 d . . . . .
N9 N 0.8397(2) 1.1136(2) 0.9914(2) 0.0692(8) Uani 1 1 d . . . . .
N10 N 0.6201(2) 1.0525(2) 0.9036(2) 0.0711(8) Uani 1 1 d . . . . .
C1 C 0.6079(3) 1.1546(3) 1.1115(3) 0.0821(12) Uani 1 1 d . . . . .
H1A H 0.597168 1.129746 1.050002 0.098 Uiso 1 1 calc R U . . .
H1B H 0.556764 1.136610 1.132002 0.098 Uiso 1 1 calc R U . . .
H1C H 0.610382 1.220301 1.108929 0.098 Uiso 1 1 calc R U . . .
C2 C 0.6975(3) 1.2026(3) 1.3224(3) 0.0834(12) Uani 1 1 d . . . . .
H2A H 0.737851 1.205857 1.387727 0.100 Uiso 1 1 calc R U . . .
H2B H 0.691705 1.262378 1.294583 0.100 Uiso 1 1 calc R U . . .
H2C H 0.635372 1.180777 1.317483 0.100 Uiso 1 1 calc R U . . .
C3 C 0.7405(3) 1.1381(2) 1.2717(2) 0.0589(8) Uani 1 1 d . . . . .
C4 C 0.8219(2) 1.0863(2) 1.3036(2) 0.0572(8) Uani 1 1 d . . . . .
H4 H 0.866218 1.084189 1.364819 0.069 Uiso 1 1 calc R U . . .
C5 C 0.8249(2) 1.0374(2) 1.2257(2) 0.0490(7) Uani 1 1 d . . . . .
C6 C 0.8941(2) 0.9716(2) 1.2154(2) 0.0476(6) Uani 1 1 d . . . . .
C7 C 0.9723(2) 0.9283(2) 1.2828(2) 0.0574(8) Uani 1 1 d . . . . .
H7 H 0.994502 0.936673 1.347830 0.069 Uiso 1 1 calc R U . . .
C8 C 1.0092(2) 0.8709(2) 1.2325(2) 0.0568(8) Uani 1 1 d . . . . .
C9 C 1.0916(3) 0.8057(3) 1.2632(3) 0.0807(11) Uani 1 1 d . . . . .
H9A H 1.121698 0.807799 1.330657 0.097 Uiso 1 1 calc R U . . .
H9B H 1.069081 0.744711 1.243997 0.097 Uiso 1 1 calc R U . . .
H9C H 1.137100 0.822827 1.234702 0.097 Uiso 1 1 calc R U . . .
C10 C 0.8762(3) 0.9531(2) 0.8347(3) 0.0667(9) Uani 1 1 d . . . . .
H10A H 0.879419 1.002685 0.877235 0.080 Uiso 1 1 calc R U . . .
H10B H 0.938757 0.927087 0.849090 0.080 Uiso 1 1 calc R U . . .
H10C H 0.853386 0.975546 0.770988 0.080 Uiso 1 1 calc R U . . .
C11 C 0.8241(3) 0.7780(3) 0.7208(3) 0.0691(9) Uani 1 1 d . . . . .
H11A H 0.799760 0.718967 0.695731 0.083 Uiso 1 1 calc R U . . .
H11B H 0.803488 0.823022 0.671525 0.083 Uiso 1 1 calc R U . . .
H11C H 0.892747 0.776067 0.746124 0.083 Uiso 1 1 calc R U . . .
C12 C 0.7874(2) 0.8029(2) 0.7975(2) 0.0517(7) Uani 1 1 d . . . . .
C13 C 0.7291(2) 0.7571(2) 0.8352(2) 0.0556(7) Uani 1 1 d . . . . .
H13 H 0.701265 0.699830 0.817496 0.067 Uiso 1 1 calc R U . . .
C14 C 0.7205(2) 0.8140(2) 0.9053(2) 0.0484(7) Uani 1 1 d . . . . .
C15 C 0.6684(2) 0.8039(2) 0.9698(2) 0.0499(7) Uani 1 1 d . . . . .
C16 C 0.6150(2) 0.7312(2) 0.9858(2) 0.0587(8) Uani 1 1 d . . . . .
H16 H 0.602881 0.674953 0.954953 0.070 Uiso 1 1 calc R U . . .
C17 C 0.5844(2) 0.7598(2) 1.0560(3) 0.0605(8) Uani 1 1 d . . . . .
C18 C 0.5251(3) 0.7147(3) 1.1053(3) 0.0800(11) Uani 1 1 d . . . . .
H18A H 0.507471 0.654189 1.080178 0.096 Uiso 1 1 calc R U . . .
H18B H 0.561394 0.710717 1.171620 0.096 Uiso 1 1 calc R U . . .
H18C H 0.468415 0.750259 1.095519 0.096 Uiso 1 1 calc R U . . .
C19 C 0.8969(2) 1.1691(2) 1.0001(2) 0.0525(7) Uani 1 1 d . . . . .
C20 C 0.5479(2) 1.0492(2) 0.8409(2) 0.0568(8) Uani 1 1 d . . . . .
C21 C 0.6751(4) 1.0475(4) 0.5661(4) 0.1161(18) Uani 1 1 d . . . . .
H21A H 0.622802 1.029060 0.509639 0.139 Uiso 1 1 calc R U . . .
H21B H 0.693389 1.109485 0.556632 0.139 Uiso 1 1 calc R U . . .
C22 C 0.6431(5) 1.0459(5) 0.6470(6) 0.146(3) Uani 1 1 d . . . . .
H22A H 0.589824 1.086685 0.635454 0.175 Uiso 1 1 calc R U . . .
H22B H 0.624028 0.984738 0.655839 0.175 Uiso 1 1 calc R U . . .
H22C H 0.694510 1.065045 0.702764 0.175 Uiso 1 1 calc R U . . .
C23 C 0.7896(5) 0.9904(4) 0.5086(4) 0.1038(16) Uani 1 1 d . . . . .
H23A H 0.817359 1.050211 0.507024 0.125 Uiso 1 1 calc R U . . .
H23B H 0.738027 0.981073 0.448653 0.125 Uiso 1 1 calc R U . . .
C24 C 0.8627(4) 0.9195(4) 0.5214(4) 0.1022(15) Uani 1 1 d . . . . .
H24A H 0.886539 0.922630 0.470456 0.123 Uiso 1 1 calc R U . . .
H24B H 0.914332 0.929284 0.580165 0.123 Uiso 1 1 calc R U . . .
H24C H 0.835079 0.860215 0.521852 0.123 Uiso 1 1 calc R U . . .
H3 H 0.960(3) 0.853(3) 1.090(3) 0.072(11) Uiso 1 1 d . . . . .
H5 H 0.613(2) 0.883(2) 1.121(2) 0.055(10) Uiso 1 1 d . . . . .

loop_
_atom_site_aniso_label
_atom_site_aniso_U_11
_atom_site_aniso_U_22
_atom_site_aniso_U_33
_atom_site_aniso_U_23
_atom_site_aniso_U_13
_atom_site_aniso_U_12
Mn1 0.0466(3) 0.0493(3) 0.0466(3) -0.00056(19) 0.01662(19) -0.00230(18)
S1 0.0704(6) 0.0636(5) 0.0743(6) -0.0093(4) 0.0301(5) -0.0161(4)
S2 0.0594(6) 0.1206(9) 0.0644(6) -0.0071(6) 0.0136(4) 0.0092(6)
O1 0.090(2) 0.103(2) 0.082(2) 0.0119(16) 0.0392(17) 0.0243(17)
N1 0.0528(16) 0.0575(15) 0.0629(16) -0.0053(13) 0.0224(13) 0.0070(12)
N2 0.0515(15) 0.0577(15) 0.0525(14) -0.0035(12) 0.0209(12) 0.0069(11)
N3 0.0472(14) 0.0547(14) 0.0461(13) 0.0005(11) 0.0179(11) 0.0013(11)
N4 0.0472(15) 0.0545(15) 0.0559(15) 0.0004(12) 0.0234(12) 0.0036(11)
N5 0.0529(15) 0.0540(14) 0.0482(13) 0.0006(11) 0.0249(11) -0.0012(11)
N6 0.0500(14) 0.0532(14) 0.0503(13) -0.0003(11) 0.0222(11) -0.0020(11)
N7 0.0471(14) 0.0589(15) 0.0533(14) -0.0006(12) 0.0225(11) -0.0079(11)
N8 0.0512(16) 0.0657(17) 0.0572(15) -0.0016(14) 0.0273(12) -0.0066(12)
N9 0.069(2) 0.0617(17) 0.076(2) 0.0071(15) 0.0259(16) -0.0097(14)
N10 0.063(2) 0.080(2) 0.0628(18) 0.0063(16) 0.0130(15) 0.0119(15)
C1 0.071(3) 0.093(3) 0.078(3) 0.000(2) 0.021(2) 0.029(2)
C2 0.089(3) 0.086(3) 0.085(3) -0.021(2) 0.044(2) 0.008(2)
C3 0.065(2) 0.0576(18) 0.0622(19) -0.0108(16) 0.0321(16) -0.0070(15)
C4 0.061(2) 0.0630(19) 0.0509(17) -0.0050(15) 0.0235(15) -0.0021(15)
C5 0.0531(18) 0.0492(16) 0.0459(15) -0.0006(13) 0.0194(13) -0.0011(13)
C6 0.0457(16) 0.0498(15) 0.0468(15) -0.0012(13) 0.0157(12) -0.0039(12)
C7 0.0526(19) 0.068(2) 0.0487(16) 0.0020(15) 0.0150(14) 0.0016(15)
C8 0.0490(18) 0.0574(18) 0.0634(19) 0.0075(16) 0.0194(15) 0.0037(14)
C9 0.065(3) 0.089(3) 0.088(3) 0.010(2) 0.027(2) 0.024(2)
C10 0.070(2) 0.068(2) 0.074(2) 0.0027(19) 0.0404(19) -0.0087(17)
C11 0.073(3) 0.079(2) 0.063(2) -0.0091(19) 0.0328(18) 0.0041(18)
C12 0.0534(18) 0.0569(17) 0.0452(15) -0.0014(13) 0.0180(13) 0.0066(13)
C13 0.061(2) 0.0519(17) 0.0528(17) -0.0090(14) 0.0189(14) -0.0054(14)
C14 0.0471(16) 0.0491(15) 0.0487(15) -0.0010(13) 0.0167(12) -0.0035(12)
C15 0.0486(17) 0.0520(16) 0.0506(16) -0.0008(13) 0.0195(13) -0.0059(13)
C16 0.056(2) 0.0570(18) 0.064(2) -0.0005(16) 0.0230(15) -0.0114(14)
C17 0.0528(19) 0.066(2) 0.065(2) 0.0084(16) 0.0244(15) -0.0092(15)
C18 0.070(3) 0.093(3) 0.087(3) 0.006(2) 0.040(2) -0.025(2)
C19 0.0591(19) 0.0511(17) 0.0474(16) 0.0010(13) 0.0193(14) -0.0002(14)
C20 0.058(2) 0.0586(19) 0.0559(18) 0.0040(15) 0.0230(16) 0.0104(15)
C21 0.097(4) 0.132(5) 0.122(4) 0.005(4) 0.041(3) 0.034(3)
C22 0.121(6) 0.155(6) 0.195(7) -0.010(5) 0.099(5) 0.016(4)
C23 0.118(4) 0.125(4) 0.080(3) 0.016(3) 0.049(3) 0.015(3)
C24 0.108(4) 0.102(4) 0.110(4) -0.017(3) 0.055(3) 0.007(3)

loop_
_atom_type_symbol
_atom_type_description
_atom_type_scat_dispersion_real
_atom_type_scat_dispersion_imag
_atom_type_scat_source
C C 0.0033 0.0016 'International Tables Vol C Tables 4.2.6.8 and 6.1.1.4'
H H 0.0000 0.0000 'International Tables Vol C Tables 4.2.6.8 and 6.1.1.4'
N N 0.0061 0.0033 'International Tables Vol C Tables 4.2.6.8 and 6.1.1.4'
S S 0.1246 0.1234 'International Tables Vol C Tables 4.2.6.8 and 6.1.1.4'
Mn Mn 0.3368 0.7283 'International Tables Vol C Tables 4.2.6.8 and 6.1.1.4'
O O 0.0106 0.0060 'International Tables Vol C Tables 4.2.6.8 and 6.1.1.4'

loop_
_geom_angle_atom_site_label_1
_geom_angle_atom_site_label_2
_geom_angle_atom_site_label_3
_geom_angle
_geom_angle_site_symmetry_1
_geom_angle_site_symmetry_3
N9 Mn1 N10 95.20(13) . .
N9 Mn1 N6 103.47(11) . .
N10 Mn1 N6 93.21(12) . .
N9 Mn1 N2 93.31(12) . .
N10 Mn1 N2 104.42(12) . .
N6 Mn1 N2 154.47(9) . .
N9 Mn1 N7 174.39(11) . .
N10 Mn1 N7 88.74(12) . .
N6 Mn1 N7 72.26(10) . .
N2 Mn1 N7 89.56(10) . .
N9 Mn1 N3 89.73(12) . .
N10 Mn1 N3 174.20(11) . .
N6 Mn1 N3 88.59(10) . .
N2 Mn1 N3 72.17(10) . .
N7 Mn1 N3 86.57(10) . .
C23 O1 C21 113.6(4) . .
C3 N1 N2 112.0(3) . .
C3 N1 C1 128.6(3) . .
N2 N1 C1 119.4(3) . .
C5 N2 N1 104.7(2) . .
C5 N2 Mn1 116.3(2) . .
N1 N2 Mn1 138.1(2) . .
C6 N3 N4 104.5(2) . .
C6 N3 Mn1 115.8(2) . .
N4 N3 Mn1 139.6(2) . .
C8 N4 N3 112.5(3) . .
C8 N4 H3 128(2) . .
N3 N4 H3 120(2) . .
C12 N5 N6 112.0(2) . .
C12 N5 C10 127.6(3) . .
N6 N5 C10 120.3(3) . .
C14 N6 N5 104.8(2) . .
C14 N6 Mn1 116.5(2) . .
N5 N6 Mn1 137.92(19) . .
C15 N7 N8 104.7(2) . .
C15 N7 Mn1 115.79(19) . .
N8 N7 Mn1 139.5(2) . .
C17 N8 N7 112.4(3) . .
C17 N8 H5 131(2) . .
N7 N8 H5 117(2) . .
C19 N9 Mn1 166.7(3) . .
C20 N10 Mn1 157.8(3) . .
N1 C1 H1A 109.5 . .
N1 C1 H1B 109.5 . .
H1A C1 H1B 109.5 . .
N1 C1 H1C 109.5 . .
H1A C1 H1C 109.5 . .
H1B C1 H1C 109.5 . .
C3 C2 H2A 109.5 . .
C3 C2 H2B 109.5 . .
H2A C2 H2B 109.5 . .
C3 C2 H2C 109.5 . .
H2A C2 H2C 109.5 . .
H2B C2 H2C 109.5 . .
N1 C3 C4 106.5(3) . .
N1 C3 C2 122.4(3) . .
C4 C3 C2 131.1(3) . .
C3 C4 C5 106.1(3) . .
C3 C4 H4 127.0 . .
C5 C4 H4 127.0 . .
N2 C5 C4 110.7(3) . .
N2 C5 C6 117.6(3) . .
C4 C5 C6 131.7(3) . .
N3 C6 C7 111.2(3) . .
N3 C6 C5 117.6(3) . .
C7 C6 C5 131.2(3) . .
C8 C7 C6 105.5(3) . .
C8 C7 H7 127.2 . .
C6 C7 H7 127.2 . .
N4 C8 C7 106.3(3) . .
N4 C8 C9 121.9(3) . .
C7 C8 C9 131.8(3) . .
C8 C9 H9A 109.5 . .
C8 C9 H9B 109.5 . .
H9A C9 H9B 109.5 . .
C8 C9 H9C 109.5 . .
H9A C9 H9C 109.5 . .
H9B C9 H9C 109.5 . .
N5 C10 H10A 109.5 . .
N5 C10 H10B 109.5 . .
H10A C10 H10B 109.5 . .
N5 C10 H10C 109.5 . .
H10A C10 H10C 109.5 . .
H10B C10 H10C 109.5 . .
C12 C11 H11A 109.5 . .
C12 C11 H11B 109.5 . .
H11A C11 H11B 109.5 . .
C12 C11 H11C 109.5 . .
H11A C11 H11C 109.5 . .
H11B C11 H11C 109.5 . .
N5 C12 C13 106.6(3) . .
N5 C12 C11 121.5(3) . .
C13 C12 C11 131.9(3) . .
C12 C13 C14 105.9(3) . .
C12 C13 H13 127.1 . .
C14 C13 H13 127.1 . .
N6 C14 C13 110.7(3) . .
N6 C14 C15 117.3(3) . .
C13 C14 C15 132.0(3) . .
N7 C15 C16 110.5(3) . .
N7 C15 C14 117.6(3) . .
C16 C15 C14 131.9(3) . .
C17 C16 C15 106.0(3) . .
C17 C16 H16 127.0 . .
C15 C16 H16 127.0 . .
N8 C17 C16 106.4(3) . .
N8 C17 C18 121.0(3) . .
C16 C17 C18 132.6(3) . .
C17 C18 H18A 109.5 . .
C17 C18 H18B 109.5 . .
H18A C18 H18B 109.5 . .
C17 C18 H18C 109.5 . .
H18A C18 H18C 109.5 . .
H18B C18 H18C 109.5 . .
N9 C19 S1 179.4(3) . .
N10 C20 S2 178.7(3) . .
O1 C21 C22 110.9(5) . .
O1 C21 H21A 109.5 . .
C22 C21 H21A 109.5 . .
O1 C21 H21B 109.5 . .
C22 C21 H21B 109.5 . .
H21A C21 H21B 108.1 . .
C21 C22 H22A 109.5 . .
C21 C22 H22B 109.5 . .
H22A C22 H22B 109.5 . .
C21 C22 H22C 109.5 . .
H22A C22 H22C 109.5 . .
H22B C22 H22C 109.5 . .
O1 C23 C24 111.5(4) . .
O1 C23 H23A 109.3 . .
C24 C23 H23A 109.3 . .
O1 C23 H23B 109.3 . .
C24 C23 H23B 109.3 . .
H23A C23 H23B 108.0 . .
C23 C24 H24A 109.5 . .
C23 C24 H24B 109.5 . .
H24A C24 H24B 109.5 . .
C23 C24 H24C 109.5 . .
H24A C24 H24C 109.5 . .
H24B C24 H24C 109.5 . .

loop_
_geom_bond_atom_site_label_1
_geom_bond_atom_site_label_2
_geom_bond_distance
_geom_bond_site_symmetry_2
Mn1 N9 2.161(3) .
Mn1 N10 2.174(3) .
Mn1 N6 2.273(3) .
Mn1 N2 2.281(3) .
Mn1 N7 2.303(3) .
Mn1 N3 2.310(3) .
S1 C19 1.630(3) .
S2 C20 1.635(4) .
O1 C23 1.389(5) .
O1 C21 1.403(6) .
N1 C3 1.358(4) .
N1 N2 1.355(3) .
N1 C1 1.464(5) .
N2 C5 1.344(4) .
N3 C6 1.334(4) .
N3 N4 1.359(4) .
N4 C8 1.349(4) .
N4 H3 0.91(4) .
N5 C12 1.350(4) .
N5 N6 1.355(3) .
N5 C10 1.458(4) .
N6 C14 1.347(4) .
N7 C15 1.338(4) .
N7 N8 1.354(3) .
N8 C17 1.348(4) .
N8 H5 0.87(3) .
N9 C19 1.152(4) .
N10 C20 1.159(4) .
C1 H1A 0.9600 .
C1 H1B 0.9600 .
C1 H1C 0.9600 .
C2 C3 1.498(5) .
C2 H2A 0.9600 .
C2 H2B 0.9600 .
C2 H2C 0.9600 .
C3 C4 1.366(5) .
C4 C5 1.395(4) .
C4 H4 0.9300 .
C5 C6 1.461(4) .
C6 C7 1.401(4) .
C7 C8 1.375(5) .
C7 H7 0.9300 .
C8 C9 1.494(5) .
C9 H9A 0.9600 .
C9 H9B 0.9600 .
C9 H9C 0.9600 .
C10 H10A 0.9600 .
C10 H10B 0.9600 .
C10 H10C 0.9600 .
C11 C12 1.496(4) .
C11 H11A 0.9600 .
C11 H11B 0.9600 .
C11 H11C 0.9600 .
C12 C13 1.375(4) .
C13 C14 1.390(4) .
C13 H13 0.9300 .
C14 C15 1.459(4) .
C15 C16 1.400(4) .
C16 C17 1.365(5) .
C16 H16 0.9300 .
C17 C18 1.501(4) .
C18 H18A 0.9600 .
C18 H18B 0.9600 .
C18 H18C 0.9600 .
C21 C22 1.468(8) .
C21 H21A 0.9700 .
C21 H21B 0.9700 .
C22 H22A 0.9600 .
C22 H22B 0.9600 .
C22 H22C 0.9600 .
C23 C24 1.468(7) .
C23 H23A 0.9700 .
C23 H23B 0.9700 .
C24 H24A 0.9600 .
C24 H24B 0.9600 .
C24 H24C 0.9600 .

loop_
_geom_torsion_atom_site_label_1
_geom_torsion_atom_site_label_2
_geom_torsion_atom_site_label_3
_geom_torsion_atom_site_label_4
_geom_torsion
_geom_torsion_site_symmetry_1
_geom_torsion_site_symmetry_2
_geom_torsion_site_symmetry_3
_geom_torsion_site_symmetry_4
C3 N1 N2 C5 -0.3(4) . . . .
C1 N1 N2 C5 -177.3(3) . . . .
C3 N1 N2 Mn1 -168.2(2) . . . .
C1 N1 N2 Mn1 14.8(5) . . . .
C6 N3 N4 C8 0.4(3) . . . .
Mn1 N3 N4 C8 -176.0(2) . . . .
C12 N5 N6 C14 -0.4(3) . . . .
C10 N5 N6 C14 -176.6(3) . . . .
C12 N5 N6 Mn1 -169.6(2) . . . .
C10 N5 N6 Mn1 14.2(5) . . . .
C15 N7 N8 C17 0.0(4) . . . .
Mn1 N7 N8 C17 178.6(3) . . . .
N2 N1 C3 C4 0.6(4) . . . .
C1 N1 C3 C4 177.2(4) . . . .
N2 N1 C3 C2 -178.4(3) . . . .
C1 N1 C3 C2 -1.8(6) . . . .
N1 C3 C4 C5 -0.6(4) . . . .
C2 C3 C4 C5 178.3(4) . . . .
N1 N2 C5 C4 -0.1(3) . . . .
Mn1 N2 C5 C4 171.0(2) . . . .
N1 N2 C5 C6 -179.5(3) . . . .
Mn1 N2 C5 C6 -8.4(4) . . . .
C3 C4 C5 N2 0.4(4) . . . .
C3 C4 C5 C6 179.7(3) . . . .
N4 N3 C6 C7 -0.3(3) . . . .
Mn1 N3 C6 C7 177.1(2) . . . .
N4 N3 C6 C5 -178.2(3) . . . .
Mn1 N3 C6 C5 -0.9(3) . . . .
N2 C5 C6 N3 6.3(4) . . . .
C4 C5 C6 N3 -173.0(3) . . . .
N2 C5 C6 C7 -171.2(3) . . . .
C4 C5 C6 C7 9.5(6) . . . .
N3 C6 C7 C8 0.1(4) . . . .
C5 C6 C7 C8 177.7(3) . . . .
N3 N4 C8 C7 -0.3(4) . . . .
N3 N4 C8 C9 179.2(3) . . . .
C6 C7 C8 N4 0.1(4) . . . .
C6 C7 C8 C9 -179.3(4) . . . .
N6 N5 C12 C13 0.2(4) . . . .
C10 N5 C12 C13 176.0(3) . . . .
N6 N5 C12 C11 -179.3(3) . . . .
C10 N5 C12 C11 -3.4(5) . . . .
N5 C12 C13 C14 0.1(4) . . . .
C11 C12 C13 C14 179.5(3) . . . .
N5 N6 C14 C13 0.4(3) . . . .
Mn1 N6 C14 C13 172.4(2) . . . .
N5 N6 C14 C15 -179.8(3) . . . .
Mn1 N6 C14 C15 -7.9(3) . . . .
C12 C13 C14 N6 -0.4(4) . . . .
C12 C13 C14 C15 179.9(3) . . . .
N8 N7 C15 C16 0.3(4) . . . .
Mn1 N7 C15 C16 -178.7(2) . . . .
N8 N7 C15 C14 -179.0(3) . . . .
Mn1 N7 C15 C14 2.0(4) . . . .
N6 C14 C15 N7 3.9(4) . . . .
C13 C14 C15 N7 -176.4(3) . . . .
N6 C14 C15 C16 -175.3(3) . . . .
C13 C14 C15 C16 4.4(6) . . . .
N7 C15 C16 C17 -0.5(4) . . . .
C14 C15 C16 C17 178.7(3) . . . .
N7 N8 C17 C16 -0.3(4) . . . .
N7 N8 C17 C18 180.0(3) . . . .
C15 C16 C17 N8 0.5(4) . . . .
C15 C16 C17 C18 -179.9(4) . . . .
C23 O1 C21 C22 -177.0(5) . . . .
C21 O1 C23 C24 -172.8(5) . . . .
